data_7135418
loop_
_publ_author_name
'Ye, Shasha'
'Zou, Jiayi'
'Yang, Xueying'
'Xu, Haiyun'
'Ma, Chunhua'
'Zhang, Xinying'
'Fan, Xuesen'

_publ_section_title
;
 Synthesis of CF<sub>3</sub>-indene-1-ol-fused pyridones possessing potent
 anticancer activities through C-H activation-initiated cascade annulation
 under redox-neutral conditions.
;
_journal_issue 14
_journal_name_full 'Chemical communications (Cambridge, England)'
_journal_page_first 4354
_journal_page_last 4357
_journal_paper_doi 10.1039/d5cc06846k
_journal_volume 62
_journal_year 2026
_chemical_formula_moiety 'C21 H16 F3 N O2'
_chemical_formula_sum 'C21 H16 F3 N O2'
_chemical_formula_weight 371.35
_space_group_crystal_system orthorhombic
_space_group_IT_number 61
_space_group_name_Hall '-P 2ac 2ab'
_space_group_name_H-M_alt 'P b c a'
_atom_sites_solution_hydrogens geom
_atom_sites_solution_primary direct
_audit_creation_date 2025-06-13
_audit_creation_method
;
Olex2 1.2-alpha
(compiled 2018.07.26 svn.r3523 for OlexSys, GUI svn.r5532)
;
_audit_update_record
;
2025-11-27 deposited with the CCDC.	2026-01-15 downloaded from the CCDC.
;
_cell_angle_alpha 90
_cell_angle_beta 90
_cell_angle_gamma 90
_cell_formula_units_Z 8
_cell_length_a 7.3884(2)
_cell_length_b 17.4100(4)
_cell_length_c 27.1385(6)
_cell_measurement_reflns_used 4160
_cell_measurement_temperature 293(2)
_cell_measurement_theta_max 70.9500
_cell_measurement_theta_min 5.3340
_cell_volume 3490.88(15)
_computing_cell_refinement 'CrysAlisPro 1.171.42.81a (Rigaku OD, 2023)'
_computing_data_collection 'CrysAlisPro 1.171.42.81a (Rigaku OD, 2023)'
_computing_data_reduction 'CrysAlisPro 1.171.42.81a (Rigaku OD, 2023)'
_computing_molecular_graphics 'Olex2 (Dolomanov et al., 2009)'
_computing_publication_material 'Olex2 (Dolomanov et al., 2009)'
_computing_structure_refinement 'ShelXL (Sheldrick, 2015)'
_computing_structure_solution 'ShelXS (Sheldrick, 2008)'
_diffrn_ambient_temperature 293(2)
_diffrn_detector 'CCD plate'
_diffrn_detector_area_resol_mean 8.0521
_diffrn_detector_type EosS2
_diffrn_measured_fraction_theta_full 0.999
_diffrn_measured_fraction_theta_max 0.981
_diffrn_measurement_details
;
List of Runs (angles in degrees, time in seconds):

  # Type    Start    End  Width  t~exp~   \w     \q     \k     \f   Frames
#--------------------------------------------------------------------------
  1  \w    -12.00  14.00   1.00    1.00    --  -35.37 103.00  54.00   26
  2  \w    -78.00 -42.00   1.00    1.00    --  -35.37 154.00 110.00   36
  3  \w    101.00 160.00   1.00    3.72    --  106.81 120.00 -47.00   59
  4  \w    131.00 171.00   1.00    3.72    --  106.81  23.00-117.00   40
  5  \w     73.00  99.00   1.00    3.72    --  106.81-120.00-130.00   26
  6  \w    105.00 176.00   1.00    3.72    --  106.81 103.00  54.00   71
  7  \w   -102.00 -39.00   1.00    1.00    --  -35.37 -57.00-150.00   63
  8  \w     59.00 108.00   1.00    1.00    --   35.37-178.00  60.00   49
  9  \w    -11.00  34.00   1.00    1.00    --   35.37 -77.00  60.00   45
 10  \w     62.00 144.00   1.00    3.72    --  106.81 178.00 120.00   82
 11  \w     97.00 174.00   1.00    3.72    --  106.81  45.00 -60.00   77
 12  \w    131.00 156.00   1.00    3.72    --  106.81 111.00  90.00   25
;
_diffrn_measurement_device 'four-circle diffractometer'
_diffrn_measurement_device_type 'SuperNova, Dual, Cu at home/near, EosS2'
_diffrn_measurement_method '\w scans'
_diffrn_orient_matrix_type 'CrysAlisPro convention (1999,Acta A55,543-557)'
_diffrn_orient_matrix_UB_11 -0.0030420000
_diffrn_orient_matrix_UB_12 -0.0255075000
_diffrn_orient_matrix_UB_13 -0.0543789000
_diffrn_orient_matrix_UB_21 0.2067966000
_diffrn_orient_matrix_UB_22 0.0101298000
_diffrn_orient_matrix_UB_23 -0.0028501000
_diffrn_orient_matrix_UB_31 0.0257166000
_diffrn_orient_matrix_UB_32 -0.0841234000
_diffrn_orient_matrix_UB_33 0.0161355000
_diffrn_radiation_monochromator mirror
_diffrn_radiation_probe x-ray
_diffrn_radiation_type CuK\a
_diffrn_radiation_wavelength 1.54184
_diffrn_reflns_av_R_equivalents 0.0270
_diffrn_reflns_av_unetI/netI 0.0267
_diffrn_reflns_Laue_measured_fraction_full 0.999
_diffrn_reflns_Laue_measured_fraction_max 0.981
_diffrn_reflns_limit_h_max 9
_diffrn_reflns_limit_h_min -9
_diffrn_reflns_limit_k_max 14
_diffrn_reflns_limit_k_min -21
_diffrn_reflns_limit_l_max 33
_diffrn_reflns_limit_l_min -31
_diffrn_reflns_number 8832
_diffrn_reflns_point_group_measured_fraction_full 0.999
_diffrn_reflns_point_group_measured_fraction_max 0.981
_diffrn_reflns_theta_full 67.684
_diffrn_reflns_theta_max 71.271
_diffrn_reflns_theta_min 5.081
_diffrn_source 'micro-focus sealed X-ray tube'
_diffrn_source_type 'SuperNova (Cu) X-ray Source'
_exptl_absorpt_coefficient_mu 0.956
_exptl_absorpt_correction_T_max 1.00000
_exptl_absorpt_correction_T_min 0.41396
_exptl_absorpt_correction_type multi-scan
_exptl_absorpt_process_details
;
CrysAlisPro 1.171.42.81a (Rigaku Oxford Diffraction, 2023)
Empirical absorption correction using spherical harmonics,
implemented in SCALE3 ABSPACK scaling algorithm.
;
_exptl_crystal_colour 'clear yellowish yellow'
_exptl_crystal_colour_lustre clear
_exptl_crystal_colour_modifier yellowish
_exptl_crystal_colour_primary yellow
_exptl_crystal_density_diffrn 1.413
_exptl_crystal_description block
_exptl_crystal_F_000 1536
_exptl_crystal_size_max 0.2
_exptl_crystal_size_mid 0.12
_exptl_crystal_size_min 0.1
_refine_diff_density_max 0.230
_refine_diff_density_min -0.376
_refine_diff_density_rms 0.082
_refine_ls_extinction_method none
_refine_ls_goodness_of_fit_ref 1.197
_refine_ls_hydrogen_treatment constr
_refine_ls_matrix_type full
_refine_ls_number_parameters 246
_refine_ls_number_reflns 3322
_refine_ls_number_restraints 0
_refine_ls_restrained_S_all 1.197
_refine_ls_R_factor_all 0.0730
_refine_ls_R_factor_gt 0.0641
_refine_ls_shift/su_max 0.000
_refine_ls_shift/su_mean 0.000
_refine_ls_structure_factor_coef Fsqd
_refine_ls_weighting_details 'w=1/[\s^2^(Fo^2^)+(0.0578P)^2^+2.7418P] where P=(Fo^2^+2Fc^2^)/3'
_refine_ls_weighting_scheme calc
_refine_ls_wR_factor_gt 0.1693
_refine_ls_wR_factor_ref 0.1750
_reflns_Friedel_coverage 0.000
_reflns_number_gt 2745
_reflns_number_total 3322
_reflns_threshold_expression 'I > 2\s(I)'
_cod_data_source_file d5cc06846k2.cif
_cod_data_source_block 6
_cod_database_code 7135418
_shelx_shelxl_version_number 2014/7
_chemical_oxdiff_formula 'C1 H1 O1 N1 F1'
_shelx_space_group_comment
;
The symmetry employed for this shelxl refinement is uniquely defined
by the following loop, which should always be used as a source of
symmetry information in preference to the above space-group names.
They are only intended as comments.
;
_shelx_estimated_absorpt_t_max 0.910
_shelx_estimated_absorpt_t_min 0.832
_diffrn_oxdiff_digest_frames
;
018a512e4c8ac7f68516dfc5232792a2b20002892ec
;
_reflns_odcompleteness_completeness 99.83
_reflns_odcompleteness_iscentric 1
_reflns_odcompleteness_theta 66.97
_olex2_refinement_description
;
1. Fixed Uiso
 At 1.2 times of:
  All C(H) groups
 At 1.5 times of:
  All C(H,H,H) groups
2.a Aromatic/amide H refined with riding coordinates:
 C4(H4), C5(H5), C6(H6), C7(H7), C10(H10), C14(H14), C15(H15), C16(H16),
 C17(H17), C18(H18)
2.b Idealised Me refined as rotating group:
 C20(H20A,H20B,H20C), C21(H21A,H21B,H21C)
;
_olex2_submission_special_instructions 'No special instructions were received'
_oxdiff_exptl_absorpt_empirical_details
;
Empirical correction (ABSPACK) includes:
- Absorption correction using spherical harmonics
- Frame scaling
;
_oxdiff_exptl_absorpt_empirical_full_max 1.919
_oxdiff_exptl_absorpt_empirical_full_min 0.442

loop_
_space_group_symop_operation_xyz
'x, y, z'
'-x+1/2, -y, z+1/2'
'-x, y+1/2, -z+1/2'
'x+1/2, -y+1/2, -z'
'-x, -y, -z'
'x-1/2, y, -z-1/2'
'x, -y-1/2, z-1/2'
'-x-1/2, y-1/2, z'

loop_
_atom_site_label
_atom_site_type_symbol
_atom_site_fract_x
_atom_site_fract_y
_atom_site_fract_z
_atom_site_U_iso_or_equiv
_atom_site_adp_type
_atom_site_occupancy
_atom_site_site_symmetry_order
_atom_site_calc_flag
_atom_site_refinement_flags_posn
_atom_site_refinement_flags_adp
_atom_site_refinement_flags_occupancy
_atom_site_disorder_assembly
_atom_site_disorder_group
F1 F 0.0486(2) 0.42814(12) 0.57280(9) 0.0753(6) Uani 1 1 d . . . . .
F2 F 0.1954(3) 0.50458(15) 0.52618(8) 0.0870(8) Uani 1 1 d . . . . .
F3 F 0.1173(3) 0.54045(12) 0.59809(9) 0.0817(7) Uani 1 1 d . . . . .
O1 O 0.2580(4) 0.45169(13) 0.77016(8) 0.0680(7) Uani 1 1 d . . . . .
O2 O 0.4827(3) 0.50810(11) 0.58771(7) 0.0469(5) Uani 1 1 d . . . . .
N1 N 0.3080(3) 0.45260(12) 0.68750(8) 0.0431(5) Uani 1 1 d . . . . .
C1 C 0.3339(4) 0.41379(15) 0.64434(9) 0.0392(6) Uani 1 1 d . . . . .
C2 C 0.3567(4) 0.44771(15) 0.59219(9) 0.0401(6) Uani 1 1 d . . . . .
C3 C 0.4017(4) 0.37557(17) 0.56300(9) 0.0432(6) Uani 1 1 d . . . . .
C4 C 0.4530(4) 0.3694(2) 0.51411(10) 0.0560(8) Uani 1 1 d . . . . .
H4 H 0.4621 0.4127 0.4941 0.067 Uiso 1 1 calc R . . . .
C5 C 0.4904(5) 0.2968(2) 0.49584(12) 0.0677(10) Uani 1 1 d . . . . .
H5 H 0.5286 0.2915 0.4634 0.081 Uiso 1 1 calc R . . . .
C6 C 0.4720(5) 0.2327(2) 0.52476(13) 0.0689(10) Uani 1 1 d . . . . .
H6 H 0.4946 0.1845 0.5113 0.083 Uiso 1 1 calc R . . . .
C7 C 0.4203(5) 0.23861(19) 0.57377(11) 0.0569(8) Uani 1 1 d . . . . .
H7 H 0.4076 0.1950 0.5932 0.068 Uiso 1 1 calc R . . . .
C8 C 0.3880(4) 0.31090(16) 0.59292(9) 0.0424(6) Uani 1 1 d . . . . .
C9 C 0.3473(4) 0.33658(15) 0.64332(9) 0.0392(6) Uani 1 1 d . . . . .
C10 C 0.3356(4) 0.29443(14) 0.68742(10) 0.0395(6) Uani 1 1 d . . . . .
H10 H 0.3482 0.2413 0.6866 0.047 Uiso 1 1 calc R . . . .
C11 C 0.3058(4) 0.33047(16) 0.73137(9) 0.0394(6) Uani 1 1 d . . . . .
C12 C 0.2871(4) 0.41352(17) 0.73289(10) 0.0463(7) Uani 1 1 d . . . . .
C13 C 0.2994(4) 0.28503(16) 0.77760(9) 0.0410(6) Uani 1 1 d . . . . .
C14 C 0.3636(4) 0.31373(18) 0.82228(10) 0.0505(7) Uani 1 1 d . . . . .
H14 H 0.4034 0.3643 0.8242 0.061 Uiso 1 1 calc R . . . .
C15 C 0.3686(6) 0.2679(2) 0.86372(12) 0.0648(9) Uani 1 1 d . . . . .
H15 H 0.4118 0.2878 0.8933 0.078 Uiso 1 1 calc R . . . .
C16 C 0.3101(6) 0.1929(2) 0.86162(12) 0.0720(11) Uani 1 1 d . . . . .
H16 H 0.3153 0.1622 0.8896 0.086 Uiso 1 1 calc R . . . .
C17 C 0.2437(5) 0.16344(19) 0.81808(12) 0.0640(9) Uani 1 1 d . . . . .
H17 H 0.2041 0.1128 0.8166 0.077 Uiso 1 1 calc R . . . .
C18 C 0.2363(4) 0.20983(17) 0.77654(11) 0.0509(7) Uani 1 1 d . . . . .
H18 H 0.1883 0.1902 0.7475 0.061 Uiso 1 1 calc R . . . .
C19 C 0.1795(4) 0.48113(19) 0.57238(12) 0.0538(8) Uani 1 1 d . . . . .
C20 C 0.6618(4) 0.4865(2) 0.60206(13) 0.0593(8) Uani 1 1 d . . . . .
H20A H 0.6950 0.4397 0.5856 0.089 Uiso 1 1 calc GR . . . .
H20B H 0.6656 0.4788 0.6371 0.089 Uiso 1 1 calc GR . . . .
H20C H 0.7450 0.5265 0.5931 0.089 Uiso 1 1 calc GR . . . .
C21 C 0.3132(6) 0.53743(17) 0.69179(13) 0.0660(10) Uani 1 1 d . . . . .
H21A H 0.3500 0.5593 0.6609 0.099 Uiso 1 1 calc GR . . . .
H21B H 0.3979 0.5519 0.7170 0.099 Uiso 1 1 calc GR . . . .
H21C H 0.1950 0.5561 0.7003 0.099 Uiso 1 1 calc GR . . . .

loop_
_atom_site_aniso_label
_atom_site_aniso_U_11
_atom_site_aniso_U_22
_atom_site_aniso_U_33
_atom_site_aniso_U_23
_atom_site_aniso_U_13
_atom_site_aniso_U_12
F1 0.0389(9) 0.0769(14) 0.1102(17) 0.0129(12) -0.0068(10) -0.0054(9)
F2 0.0650(13) 0.125(2) 0.0714(13) 0.0450(13) -0.0148(10) 0.0092(13)
F3 0.0696(13) 0.0638(13) 0.1118(18) 0.0027(12) -0.0081(12) 0.0246(11)
O1 0.110(2) 0.0488(12) 0.0449(11) -0.0052(9) 0.0188(12) 0.0177(13)
O2 0.0421(10) 0.0468(11) 0.0519(11) 0.0106(9) 0.0001(8) -0.0042(8)
N1 0.0582(14) 0.0285(11) 0.0426(12) 0.0000(9) 0.0074(10) 0.0061(10)
C1 0.0414(13) 0.0400(14) 0.0362(13) 0.0004(10) 0.0035(11) 0.0035(11)
C2 0.0381(13) 0.0440(15) 0.0383(13) 0.0068(11) 0.0004(11) -0.0002(11)
C3 0.0357(13) 0.0572(17) 0.0368(13) 0.0005(12) -0.0018(10) -0.0022(12)
C4 0.0499(16) 0.083(2) 0.0352(14) 0.0008(14) -0.0008(12) -0.0061(16)
C5 0.065(2) 0.101(3) 0.0369(15) -0.0172(17) 0.0023(14) -0.002(2)
C6 0.076(2) 0.076(2) 0.0546(19) -0.0269(18) -0.0026(17) 0.0073(19)
C7 0.072(2) 0.0515(18) 0.0472(16) -0.0095(13) -0.0005(15) 0.0026(15)
C8 0.0414(14) 0.0509(16) 0.0349(13) -0.0041(11) -0.0010(11) 0.0007(12)
C9 0.0418(14) 0.0392(14) 0.0366(13) -0.0001(10) 0.0020(11) 0.0029(11)
C10 0.0490(15) 0.0268(12) 0.0428(13) 0.0006(10) 0.0016(11) 0.0030(11)
C11 0.0414(14) 0.0397(14) 0.0372(13) 0.0019(10) 0.0031(11) 0.0030(11)
C12 0.0563(17) 0.0454(16) 0.0372(13) 0.0007(11) 0.0084(12) 0.0088(13)
C13 0.0412(14) 0.0432(15) 0.0386(13) 0.0049(11) 0.0047(11) 0.0050(11)
C14 0.0602(18) 0.0489(16) 0.0424(14) 0.0028(12) -0.0001(13) -0.0019(14)
C15 0.087(3) 0.067(2) 0.0410(16) 0.0077(14) -0.0094(16) -0.0030(19)
C16 0.099(3) 0.070(2) 0.0474(18) 0.0203(16) -0.0018(18) -0.001(2)
C17 0.086(2) 0.0446(17) 0.0616(19) 0.0135(14) 0.0025(18) -0.0062(17)
C18 0.0597(18) 0.0455(16) 0.0475(16) 0.0044(12) 0.0011(13) -0.0012(14)
C19 0.0433(16) 0.0561(18) 0.0619(18) 0.0139(15) -0.0021(14) 0.0019(13)
C20 0.0424(16) 0.063(2) 0.072(2) 0.0009(16) -0.0087(15) -0.0058(14)
C21 0.103(3) 0.0349(16) 0.0600(19) -0.0014(13) 0.0140(19) 0.0081(17)

loop_
_atom_type_symbol
_atom_type_description
_atom_type_scat_dispersion_real
_atom_type_scat_dispersion_imag
_atom_type_scat_source
C C 0.0181 0.0091 'International Tables Vol C Tables 4.2.6.8 and 6.1.1.4'
H H 0.0000 0.0000 'International Tables Vol C Tables 4.2.6.8 and 6.1.1.4'
F F 0.0727 0.0534 'International Tables Vol C Tables 4.2.6.8 and 6.1.1.4'
N N 0.0311 0.0180 'International Tables Vol C Tables 4.2.6.8 and 6.1.1.4'
O O 0.0492 0.0322 'International Tables Vol C Tables 4.2.6.8 and 6.1.1.4'

loop_
_geom_angle_atom_site_label_1
_geom_angle_atom_site_label_2
_geom_angle_atom_site_label_3
_geom_angle
_geom_angle_site_symmetry_1
_geom_angle_site_symmetry_3
_geom_angle_publ_flag
C2 O2 C20 113.1(2) . . ?
C1 N1 C12 121.6(2) . . ?
C1 N1 C21 123.8(2) . . ?
C12 N1 C21 114.4(2) . . ?
N1 C1 C2 127.8(2) . . ?
C9 C1 N1 121.4(2) . . ?
C9 C1 C2 110.8(2) . . ?
O2 C2 C1 115.9(2) . . ?
O2 C2 C3 115.2(2) . . ?
O2 C2 C19 104.5(2) . . ?
C3 C2 C1 100.7(2) . . ?
C3 C2 C19 108.5(2) . . ?
C19 C2 C1 112.0(2) . . ?
C4 C3 C2 128.5(3) . . ?
C4 C3 C8 121.1(3) . . ?
C8 C3 C2 110.4(2) . . ?
C3 C4 H4 121.0 . . ?
C3 C4 C5 117.9(3) . . ?
C5 C4 H4 121.0 . . ?
C4 C5 H5 119.4 . . ?
C6 C5 C4 121.2(3) . . ?
C6 C5 H5 119.4 . . ?
C5 C6 H6 119.5 . . ?
C5 C6 C7 121.1(3) . . ?
C7 C6 H6 119.5 . . ?
C6 C7 H7 120.8 . . ?
C8 C7 C6 118.4(3) . . ?
C8 C7 H7 120.8 . . ?
C3 C8 C9 108.2(2) . . ?
C7 C8 C3 120.3(3) . . ?
C7 C8 C9 131.5(3) . . ?
C1 C9 C8 109.7(2) . . ?
C1 C9 C10 119.9(2) . . ?
C10 C9 C8 130.2(2) . . ?
C9 C10 H10 119.6 . . ?
C11 C10 C9 120.9(2) . . ?
C11 C10 H10 119.6 . . ?
C10 C11 C12 119.8(2) . . ?
C10 C11 C13 119.9(2) . . ?
C12 C11 C13 120.2(2) . . ?
O1 C12 N1 118.4(3) . . ?
O1 C12 C11 125.3(3) . . ?
N1 C12 C11 116.3(2) . . ?
C14 C13 C11 122.2(3) . . ?
C18 C13 C11 119.7(2) . . ?
C18 C13 C14 118.0(3) . . ?
C13 C14 H14 119.6 . . ?
C15 C14 C13 120.7(3) . . ?
C15 C14 H14 119.6 . . ?
C14 C15 H15 119.8 . . ?
C16 C15 C14 120.4(3) . . ?
C16 C15 H15 119.8 . . ?
C15 C16 H16 120.0 . . ?
C15 C16 C17 120.0(3) . . ?
C17 C16 H16 120.0 . . ?
C16 C17 H17 120.2 . . ?
C16 C17 C18 119.6(3) . . ?
C18 C17 H17 120.2 . . ?
C13 C18 H18 119.4 . . ?
C17 C18 C13 121.2(3) . . ?
C17 C18 H18 119.4 . . ?
F1 C19 C2 110.7(2) . . ?
F2 C19 F1 106.6(3) . . ?
F2 C19 F3 106.8(3) . . ?
F2 C19 C2 112.0(2) . . ?
F3 C19 F1 106.3(3) . . ?
F3 C19 C2 114.0(3) . . ?
O2 C20 H20A 109.5 . . ?
O2 C20 H20B 109.5 . . ?
O2 C20 H20C 109.5 . . ?
H20A C20 H20B 109.5 . . ?
H20A C20 H20C 109.5 . . ?
H20B C20 H20C 109.5 . . ?
N1 C21 H21A 109.5 . . ?
N1 C21 H21B 109.5 . . ?
N1 C21 H21C 109.5 . . ?
H21A C21 H21B 109.5 . . ?
H21A C21 H21C 109.5 . . ?
H21B C21 H21C 109.5 . . ?

loop_
_geom_bond_atom_site_label_1
_geom_bond_atom_site_label_2
_geom_bond_distance
_geom_bond_site_symmetry_2
_geom_bond_publ_flag
F1 C19 1.337(4) . ?
F2 C19 1.324(4) . ?
F3 C19 1.328(4) . ?
O1 C12 1.229(3) . ?
O2 C2 1.410(3) . ?
O2 C20 1.429(4) . ?
N1 C1 1.366(3) . ?
N1 C12 1.416(3) . ?
N1 C21 1.482(4) . ?
C1 C2 1.543(3) . ?
C1 C9 1.348(4) . ?
C2 C3 1.522(4) . ?
C2 C19 1.530(4) . ?
C3 C4 1.384(4) . ?
C3 C8 1.392(4) . ?
C4 H4 0.9300 . ?
C4 C5 1.385(5) . ?
C5 H5 0.9300 . ?
C5 C6 1.371(5) . ?
C6 H6 0.9300 . ?
C6 C7 1.388(5) . ?
C7 H7 0.9300 . ?
C7 C8 1.382(4) . ?
C8 C9 1.470(3) . ?
C9 C10 1.407(4) . ?
C10 H10 0.9300 . ?
C10 C11 1.366(4) . ?
C11 C12 1.453(4) . ?
C11 C13 1.484(3) . ?
C13 C14 1.394(4) . ?
C13 C18 1.390(4) . ?
C14 H14 0.9300 . ?
C14 C15 1.379(4) . ?
C15 H15 0.9300 . ?
C15 C16 1.376(5) . ?
C16 H16 0.9300 . ?
C16 C17 1.379(5) . ?
C17 H17 0.9300 . ?
C17 C18 1.388(4) . ?
C18 H18 0.9300 . ?
C20 H20A 0.9600 . ?
C20 H20B 0.9600 . ?
C20 H20C 0.9600 . ?
C21 H21A 0.9600 . ?
C21 H21B 0.9600 . ?
C21 H21C 0.9600 . ?

loop_
_geom_torsion_atom_site_label_1
_geom_torsion_atom_site_label_2
_geom_torsion_atom_site_label_3
_geom_torsion_atom_site_label_4
_geom_torsion
_geom_torsion_site_symmetry_1
_geom_torsion_site_symmetry_2
_geom_torsion_site_symmetry_3
_geom_torsion_site_symmetry_4
_geom_torsion_publ_flag
O2 C2 C3 C4 -48.2(4) . . . . ?
O2 C2 C3 C8 130.7(2) . . . . ?
O2 C2 C19 F1 177.6(2) . . . . ?
O2 C2 C19 F2 58.9(3) . . . . ?
O2 C2 C19 F3 -62.5(3) . . . . ?
N1 C1 C2 O2 48.6(4) . . . . ?
N1 C1 C2 C3 173.6(3) . . . . ?
N1 C1 C2 C19 -71.2(4) . . . . ?
N1 C1 C9 C8 -175.8(2) . . . . ?
N1 C1 C9 C10 -0.3(4) . . . . ?
C1 N1 C12 O1 -177.5(3) . . . . ?
C1 N1 C12 C11 3.7(4) . . . . ?
C1 C2 C3 C4 -173.7(3) . . . . ?
C1 C2 C3 C8 5.3(3) . . . . ?
C1 C2 C19 F1 -56.1(3) . . . . ?
C1 C2 C19 F2 -174.9(3) . . . . ?
C1 C2 C19 F3 63.7(3) . . . . ?
C1 C9 C10 C11 1.7(4) . . . . ?
C2 C1 C9 C8 2.7(3) . . . . ?
C2 C1 C9 C10 178.2(2) . . . . ?
C2 C3 C4 C5 178.9(3) . . . . ?
C2 C3 C8 C7 178.9(3) . . . . ?
C2 C3 C8 C9 -4.1(3) . . . . ?
C3 C2 C19 F1 54.2(3) . . . . ?
C3 C2 C19 F2 -64.6(3) . . . . ?
C3 C2 C19 F3 174.0(2) . . . . ?
C3 C4 C5 C6 1.9(5) . . . . ?
C3 C8 C9 C1 0.8(3) . . . . ?
C3 C8 C9 C10 -174.0(3) . . . . ?
C4 C3 C8 C7 -2.0(4) . . . . ?
C4 C3 C8 C9 175.0(3) . . . . ?
C4 C5 C6 C7 -1.9(6) . . . . ?
C5 C6 C7 C8 -0.2(6) . . . . ?
C6 C7 C8 C3 2.1(5) . . . . ?
C6 C7 C8 C9 -174.1(3) . . . . ?
C7 C8 C9 C1 177.4(3) . . . . ?
C7 C8 C9 C10 2.5(5) . . . . ?
C8 C3 C4 C5 0.0(4) . . . . ?
C8 C9 C10 C11 176.2(3) . . . . ?
C9 C1 C2 O2 -129.8(3) . . . . ?
C9 C1 C2 C3 -4.8(3) . . . . ?
C9 C1 C2 C19 110.4(3) . . . . ?
C9 C10 C11 C12 -0.4(4) . . . . ?
C9 C10 C11 C13 -178.2(3) . . . . ?
C10 C11 C12 O1 179.0(3) . . . . ?
C10 C11 C12 N1 -2.2(4) . . . . ?
C10 C11 C13 C14 145.4(3) . . . . ?
C10 C11 C13 C18 -31.2(4) . . . . ?
C11 C13 C14 C15 -174.9(3) . . . . ?
C11 C13 C18 C17 174.1(3) . . . . ?
C12 N1 C1 C2 179.3(3) . . . . ?
C12 N1 C1 C9 -2.5(4) . . . . ?
C12 C11 C13 C14 -32.4(4) . . . . ?
C12 C11 C13 C18 151.0(3) . . . . ?
C13 C11 C12 O1 -3.2(5) . . . . ?
C13 C11 C12 N1 175.6(2) . . . . ?
C13 C14 C15 C16 -0.1(6) . . . . ?
C14 C13 C18 C17 -2.7(5) . . . . ?
C14 C15 C16 C17 -0.8(6) . . . . ?
C15 C16 C17 C18 0.0(6) . . . . ?
C16 C17 C18 C13 1.8(6) . . . . ?
C18 C13 C14 C15 1.8(5) . . . . ?
C19 C2 C3 C4 68.5(4) . . . . ?
C19 C2 C3 C8 -112.5(3) . . . . ?
C20 O2 C2 C1 59.5(3) . . . . ?
C20 O2 C2 C3 -57.7(3) . . . . ?
C20 O2 C2 C19 -176.8(2) . . . . ?
C21 N1 C1 C2 -5.5(5) . . . . ?
C21 N1 C1 C9 172.7(3) . . . . ?
C21 N1 C12 O1 6.9(4) . . . . ?
C21 N1 C12 C11 -172.0(3) . . . . ?
